data_4319816
loop_
_publ_author_name
'En-Qing Gao'
'Jin-Kui Tang'
'Dai-Zheng Liao'
'Zong-Hui Jiang'
'Shi-Ping Yan'
'Geng-Lin Wang'

_publ_contact_author
;
 Dai-Zheng Liao
 Department of Chemistry, Nankai University, Tianjin 300071,China
;
_publ_contact_author_email ' coord@sun.nankai.edu.cn '
_publ_section_title
;
 Oxamato-Bridged Trinuclear NiIICuIINiII Complexes with Irregular Spin
 State Structures and a Binuclear NiIICuII Complex with an Unusual
 Supramolecular Structure: Crystal Structure and Magnetic Properties
;
_journal_name_full 'Inorganic Chemistry'
_journal_page_first 3134
_journal_page_last 3140
_journal_paper_doi 10.1021/ic001023h
_journal_volume 40
_journal_year 2001
_chemical_formula_sum 'C39 H78 Cl2 Cu N10 Ni2 O14'
_chemical_formula_weight 1162.97
_chemical_name_systematic
; 
 ? 
;
_space_group_IT_number 33
_symmetry_cell_setting orthorhombic
_symmetry_space_group_name_Hall 'P 2c -2n'
_symmetry_space_group_name_H-M 'P n a 21'
_atom_sites_solution_hydrogens geom
_atom_sites_solution_primary direct
_atom_sites_solution_secondary difmap
_audit_creation_method SHELXL-97
_cell_angle_alpha 90.00
_cell_angle_beta 90.00
_cell_angle_gamma 90.00
_cell_formula_units_Z 4
_cell_length_a 35.376(4)
_cell_length_b 10.7433(11)
_cell_length_c 14.3949(14)
_cell_measurement_reflns_used 3543
_cell_measurement_temperature 298(2)
_cell_measurement_theta_max 21.03
_cell_measurement_theta_min 2.22
_cell_volume 5470.9(10)
_computing_cell_refinement SAINT
_computing_data_collection SMART
_computing_data_reduction SAINT
_computing_molecular_graphics SHELXTL
_computing_publication_material SHELXTL
_computing_structure_refinement 'SHELXL-97 (Sheldrick, 1997)'
_computing_structure_solution 'SHELXS-97 (Sheldrick, 1990)'
_diffrn_ambient_temperature 298(2)
_diffrn_measured_fraction_theta_full 0.994
_diffrn_measured_fraction_theta_max 0.994
_diffrn_measurement_device_type 'ccd area detector'
_diffrn_measurement_method \w
_diffrn_radiation_monochromator graphite
_diffrn_radiation_source 'fine-focus sealed tube'
_diffrn_radiation_type MoK\a
_diffrn_radiation_wavelength 0.71073
_diffrn_reflns_av_R_equivalents 0.1041
_diffrn_reflns_av_sigmaI/netI 0.1273
_diffrn_reflns_limit_h_max 41
_diffrn_reflns_limit_h_min -42
_diffrn_reflns_limit_k_max 12
_diffrn_reflns_limit_k_min -7
_diffrn_reflns_limit_l_max 17
_diffrn_reflns_limit_l_min -11
_diffrn_reflns_number 18723
_diffrn_reflns_theta_full 25.03
_diffrn_reflns_theta_max 25.03
_diffrn_reflns_theta_min 2.30
_diffrn_standards_decay_% 4.7
_exptl_absorpt_coefficient_mu 1.230
_exptl_absorpt_correction_T_max 0.8089
_exptl_absorpt_correction_T_min 0.7092
_exptl_absorpt_correction_type sadabs
_exptl_crystal_colour blue
_exptl_crystal_density_diffrn 1.412
_exptl_crystal_density_method 'not measured'
_exptl_crystal_F_000 2452
_exptl_crystal_size_max 0.30
_exptl_crystal_size_mid 0.24
_exptl_crystal_size_min 0.18
_refine_diff_density_max 0.531
_refine_diff_density_min -0.323
_refine_diff_density_rms 0.081
_refine_ls_abs_structure_details 'Flack H D (1983), Acta Cryst. A39, 876-881'
_refine_ls_abs_structure_Flack 0.00(2)
_refine_ls_extinction_method none
_refine_ls_goodness_of_fit_ref 0.946
_refine_ls_hydrogen_treatment mixed
_refine_ls_matrix_type full
_refine_ls_number_parameters 613
_refine_ls_number_reflns 7773
_refine_ls_number_restraints 15
_refine_ls_restrained_S_all 0.957
_refine_ls_R_factor_all 0.1458
_refine_ls_R_factor_gt 0.0623
_refine_ls_shift/su_max 0.001
_refine_ls_shift/su_mean 0.000
_refine_ls_structure_factor_coef Fsqd
_refine_ls_weighting_details 'calc w=1/[\s^2^(Fo^2^)+(0.0680P)^2^+0.0000P] where P=(Fo^2^+2Fc^2^)/3'
_refine_ls_weighting_scheme calc
_refine_ls_wR_factor_gt 0.1294
_refine_ls_wR_factor_ref 0.1591
_reflns_number_gt 3849
_reflns_number_total 7773
_reflns_threshold_expression >2sigma(I)
_cod_data_source_file ic001023h_3.cif
_cod_data_source_block 3
_cod_original_cell_volume 5470.8(10)
_cod_database_code 4319816

loop_
_symmetry_equiv_pos_as_xyz
'x, y, z'
'-x, -y, z+1/2'
'x+1/2, -y+1/2, z'
'-x+1/2, y+1/2, z+1/2'

loop_
_atom_site_label
_atom_site_type_symbol
_atom_site_fract_x
_atom_site_fract_y
_atom_site_fract_z
_atom_site_U_iso_or_equiv
_atom_site_adp_type
_atom_site_occupancy
_atom_site_symmetry_multiplicity
_atom_site_calc_flag
_atom_site_refinement_flags
_atom_site_disorder_assembly
_atom_site_disorder_group
Cu1 Cu 0.11281(4) 0.84422(15) 0.07073(10) 0.0696(5) Uani 1 1 d . . .
Ni1 Ni 0.17388(4) 0.59867(13) 0.35366(9) 0.0537(4) Uani 1 1 d . . .
Ni2 Ni 0.05499(4) 1.08326(12) -0.21755(9) 0.0455(3) Uani 1 1 d . . .
O1 O 0.1079(3) 0.8403(8) 0.2061(5) 0.071(3) Uani 1 1 d . . .
O2 O 0.0739(2) 0.9692(7) 0.0481(5) 0.066(2) Uani 1 1 d . . .
N1 N 0.1504(3) 0.7212(8) 0.0898(5) 0.062(3) Uani 1 1 d . . .
N2 N 0.1242(3) 0.8609(9) -0.0588(6) 0.057(3) Uani 1 1 d . . .
O3 O 0.1318(2) 0.7391(7) 0.3278(4) 0.059(2) Uani 1 1 d . . .
O4 O 0.1777(2) 0.6093(6) 0.2109(5) 0.056(2) Uani 1 1 d . . .
N3 N 0.1271(3) 0.4713(9) 0.3650(7) 0.070(3) Uani 1 1 d . . .
H3N H 0.1067 0.5147 0.3446 0.084 Uiso 1 1 calc R . .
N4 N 0.2123(3) 0.4496(9) 0.3465(7) 0.066(3) Uani 1 1 d . . .
H4N H 0.2164 0.4207 0.4051 0.079 Uiso 1 1 calc R . .
N5 N 0.2233(3) 0.7123(10) 0.3600(7) 0.074(3) Uani 1 1 d . . .
H5N H 0.2261 0.7439 0.3017 0.089 Uiso 1 1 calc R . .
N6 N 0.1672(3) 0.6189(10) 0.4974(6) 0.064(3) Uani 1 1 d . . .
H6N H 0.1835 0.5647 0.5250 0.076 Uiso 1 1 calc R . .
O5 O 0.0471(2) 1.0572(8) -0.0731(5) 0.066(2) Uani 1 1 d . . .
O6 O 0.10153(18) 0.9744(7) -0.1848(4) 0.0521(19) Uani 1 1 d . . .
N7 N 0.0904(2) 1.2461(8) -0.2087(6) 0.054(2) Uani 1 1 d . . .
H7N H 0.1120 1.2190 -0.1806 0.065 Uiso 1 1 calc R . .
N8 N 0.0073(2) 1.1951(8) -0.2204(6) 0.054(2) Uani 1 1 d . . .
H8N H 0.0037 1.2211 -0.2799 0.065 Uiso 1 1 calc R . .
N9 N 0.0164(2) 0.9309(8) -0.2428(6) 0.049(2) Uani 1 1 d . . .
H9N H 0.0148 0.8882 -0.1883 0.058 Uiso 1 1 calc R . .
N10 N 0.0721(3) 1.0819(8) -0.3582(6) 0.053(2) Uani 1 1 d . . .
H10N H 0.0546 1.1273 -0.3899 0.063 Uiso 1 1 calc R . .
C1 C 0.1287(3) 0.7621(11) 0.2439(8) 0.056(3) Uani 1 1 d . . .
C2 C 0.1545(3) 0.6884(10) 0.1773(7) 0.052(3) Uani 1 1 d . . .
C6 C 0.1011(3) 0.9374(10) -0.1007(7) 0.052(3) Uani 1 1 d . . .
C7 C 0.0716(3) 0.9929(11) -0.0377(7) 0.053(3) Uani 1 1 d . . .
C3 C 0.1733(4) 0.6580(12) 0.0195(7) 0.078(4) Uani 1 1 d . . .
H3A H 0.1970 0.6309 0.0470 0.094 Uiso 1 1 calc R . .
H3B H 0.1600 0.5848 -0.0026 0.094 Uiso 1 1 calc R . .
C4 C 0.1810(4) 0.7397(16) -0.0574(9) 0.113(6) Uani 1 1 d . . .
H4A H 0.1970 0.6929 -0.0994 0.136 Uiso 1 1 calc R . .
H4B H 0.1966 0.8062 -0.0326 0.136 Uiso 1 1 calc R . .
C5 C 0.1531(3) 0.7995(11) -0.1150(7) 0.065(3) Uani 1 1 d . . .
H5A H 0.1413 0.7379 -0.1547 0.078 Uiso 1 1 calc R . .
H5B H 0.1654 0.8605 -0.1544 0.078 Uiso 1 1 calc R . .
C8 C 0.1271(4) 0.3524(14) 0.3091(10) 0.087(4) Uani 1 1 d . . .
C9 C 0.1638(4) 0.2872(12) 0.3210(10) 0.085(4) Uani 1 1 d . . .
H9A H 0.1616 0.2070 0.2905 0.102 Uiso 1 1 calc R . .
H9B H 0.1668 0.2706 0.3869 0.102 Uiso 1 1 calc R . .
C10 C 0.1994(4) 0.3453(13) 0.2880(10) 0.084(4) Uani 1 1 d . . .
H10A H 0.1940 0.3804 0.2266 0.100 Uiso 1 1 calc R . .
C11 C 0.2478(3) 0.5120(14) 0.3122(9) 0.081(4) Uani 1 1 d . . .
H11A H 0.2692 0.4559 0.3179 0.097 Uiso 1 1 calc R . .
H11B H 0.2451 0.5353 0.2475 0.097 Uiso 1 1 calc R . .
C12 C 0.2539(4) 0.6248(14) 0.3706(10) 0.083(4) Uani 1 1 d . . .
H12A H 0.2558 0.6004 0.4353 0.100 Uiso 1 1 calc R . .
H12B H 0.2774 0.6643 0.3530 0.100 Uiso 1 1 calc R . .
C13 C 0.2244(5) 0.8238(19) 0.4237(11) 0.116(7) Uani 1 1 d . . .
C14 C 0.2135(4) 0.7889(14) 0.5195(9) 0.088(4) Uani 1 1 d . . .
H14A H 0.2175 0.8612 0.5586 0.106 Uiso 1 1 calc R . .
H14B H 0.2310 0.7252 0.5403 0.106 Uiso 1 1 calc R . .
C15 C 0.1747(4) 0.7429(16) 0.5374(8) 0.087(4) Uani 1 1 d . . .
H15A H 0.1572 0.8014 0.5076 0.105 Uiso 1 1 calc R . .
C16 C 0.1277(4) 0.5688(15) 0.5122(9) 0.082(4) Uani 1 1 d . . .
H16A H 0.1236 0.5577 0.5783 0.099 Uiso 1 1 calc R . .
H16B H 0.1097 0.6300 0.4903 0.099 Uiso 1 1 calc R . .
C17 C 0.1206(4) 0.4538(16) 0.4664(9) 0.093(5) Uani 1 1 d . . .
H17A H 0.0948 0.4277 0.4774 0.111 Uiso 1 1 calc R . .
H17B H 0.1374 0.3900 0.4902 0.111 Uiso 1 1 calc R . .
C18 C 0.0951(4) 0.2656(13) 0.3424(11) 0.121(6) Uani 1 1 d . . .
H18A H 0.0957 0.1895 0.3075 0.182 Uiso 1 1 calc R . .
H18B H 0.0711 0.3058 0.3333 0.182 Uiso 1 1 calc R . .
H18C H 0.0984 0.2475 0.4072 0.182 Uiso 1 1 calc R . .
C19 C 0.1185(4) 0.3821(13) 0.2070(10) 0.104(6) Uani 1 1 d . . .
H19A H 0.1187 0.3065 0.1714 0.157 Uiso 1 1 calc R . .
H19B H 0.1374 0.4379 0.1832 0.157 Uiso 1 1 calc R . .
H19C H 0.0941 0.4205 0.2024 0.157 Uiso 1 1 calc R . .
C20 C 0.2320(4) 0.2447(12) 0.2734(14) 0.132(6) Uani 1 1 d . . .
H20A H 0.2545 0.2853 0.2514 0.199 Uiso 1 1 calc R . .
H20B H 0.2239 0.1840 0.2286 0.199 Uiso 1 1 calc R . .
H20C H 0.2373 0.2041 0.3314 0.199 Uiso 1 1 calc R . .
C21 C 0.1675(5) 0.7501(16) 0.6432(9) 0.126(6) Uani 1 1 d . . .
H21A H 0.1720 0.8334 0.6645 0.189 Uiso 1 1 calc R . .
H21B H 0.1841 0.6937 0.6747 0.189 Uiso 1 1 calc R . .
H21C H 0.1417 0.7275 0.6560 0.189 Uiso 1 1 calc R . .
C22 C 0.1956(6) 0.9309(16) 0.3835(11) 0.149(8) Uani 1 1 d . . .
H22A H 0.1703 0.8986 0.3817 0.224 Uiso 1 1 calc R . .
H22B H 0.2033 0.9542 0.3219 0.224 Uiso 1 1 calc R . .
H22C H 0.1964 1.0026 0.4232 0.224 Uiso 1 1 calc R . .
C23 C 0.2672(5) 0.8810(17) 0.4253(11) 0.142(7) Uani 1 1 d . . .
H23A H 0.2844 0.8192 0.4481 0.212 Uiso 1 1 calc R . .
H23B H 0.2679 0.9526 0.4652 0.212 Uiso 1 1 calc R . .
H23C H 0.2744 0.9049 0.3635 0.212 Uiso 1 1 calc R . .
C24 C 0.0784(3) 1.3572(11) -0.1529(9) 0.065(3) Uani 1 1 d . . .
C25 C 0.0383(3) 1.3952(10) -0.1811(8) 0.067(4) Uani 1 1 d . . .
H25A H 0.0330 1.4752 -0.1526 0.080 Uiso 1 1 calc R . .
H25B H 0.0382 1.4079 -0.2478 0.080 Uiso 1 1 calc R . .
C26 C 0.0054(3) 1.3078(11) -0.1576(9) 0.064(3) Uani 1 1 d . . .
H26A H 0.0084 1.2799 -0.0932 0.077 Uiso 1 1 calc R . .
C27 C -0.0232(3) 1.1096(11) -0.1965(7) 0.062(3) Uani 1 1 d . . .
H27A H -0.0474 1.1498 -0.2072 0.074 Uiso 1 1 calc R . .
H27B H -0.0216 1.0879 -0.1313 0.074 Uiso 1 1 calc R . .
C28 C -0.0206(3) 0.9948(12) -0.2540(8) 0.069(4) Uani 1 1 d . . .
H28A H -0.0408 0.9383 -0.2364 0.083 Uiso 1 1 calc R . .
H28B H -0.0242 1.0165 -0.3188 0.083 Uiso 1 1 calc R . .
C29 C 0.0237(4) 0.8359(11) -0.3159(9) 0.072(4) Uani 1 1 d . . .
C30 C 0.0388(3) 0.8969(11) -0.4054(8) 0.066(3) Uani 1 1 d . . .
H30A H 0.0401 0.8322 -0.4523 0.079 Uiso 1 1 calc R . .
H30B H 0.0198 0.9559 -0.4259 0.079 Uiso 1 1 calc R . .
C31 C 0.0751(3) 0.9619(11) -0.4066(6) 0.053(3) Uani 1 1 d . . .
H31A H 0.0934 0.9106 -0.3727 0.063 Uiso 1 1 calc R . .
C32 C 0.1074(3) 1.1554(12) -0.3591(8) 0.072(4) Uani 1 1 d . . .
H32A H 0.1142 1.1757 -0.4226 0.086 Uiso 1 1 calc R . .
H32B H 0.1278 1.1071 -0.3321 0.086 Uiso 1 1 calc R . .
C33 C 0.1017(4) 1.2733(11) -0.3042(9) 0.077(4) Uani 1 1 d . . .
H33A H 0.1250 1.3207 -0.3038 0.092 Uiso 1 1 calc R . .
H33B H 0.0824 1.3236 -0.3338 0.092 Uiso 1 1 calc R . .
C34 C 0.1038(4) 1.4724(12) -0.1672(11) 0.103(5) Uani 1 1 d . . .
H34A H 0.1038 1.4954 -0.2316 0.155 Uiso 1 1 calc R . .
H34B H 0.1292 1.4532 -0.1482 0.155 Uiso 1 1 calc R . .
H34C H 0.0944 1.5403 -0.1306 0.155 Uiso 1 1 calc R . .
C35 C 0.0808(4) 1.3326(13) -0.0500(9) 0.093(4) Uani 1 1 d . . .
H35A H 0.1061 1.3087 -0.0340 0.140 Uiso 1 1 calc R . .
H35B H 0.0637 1.2667 -0.0338 0.140 Uiso 1 1 calc R . .
H35C H 0.0740 1.4067 -0.0165 0.140 Uiso 1 1 calc R . .
C36 C -0.0312(3) 1.3728(13) -0.1660(11) 0.112(6) Uani 1 1 d . . .
H36A H -0.0316 1.4429 -0.1246 0.168 Uiso 1 1 calc R . .
H36B H -0.0513 1.3167 -0.1500 0.168 Uiso 1 1 calc R . .
H36C H -0.0345 1.4010 -0.2287 0.168 Uiso 1 1 calc R . .
C37 C 0.0894(4) 0.9767(12) -0.5054(7) 0.082(4) Uani 1 1 d . . .
H37A H 0.0913 0.8963 -0.5342 0.122 Uiso 1 1 calc R . .
H37B H 0.1139 1.0155 -0.5046 0.122 Uiso 1 1 calc R . .
H37C H 0.0721 1.0276 -0.5400 0.122 Uiso 1 1 calc R . .
C38 C -0.0112(4) 0.7545(13) -0.3366(10) 0.104(5) Uani 1 1 d . . .
H38A H -0.0311 0.8057 -0.3611 0.157 Uiso 1 1 calc R . .
H38B H -0.0196 0.7154 -0.2803 0.157 Uiso 1 1 calc R . .
H38C H -0.0046 0.6918 -0.3813 0.157 Uiso 1 1 calc R . .
C39 C 0.0543(4) 0.7481(11) -0.2771(8) 0.086(4) Uani 1 1 d . . .
H39A H 0.0768 0.7949 -0.2639 0.129 Uiso 1 1 calc R . .
H39B H 0.0599 0.6849 -0.3222 0.129 Uiso 1 1 calc R . .
H39C H 0.0453 0.7098 -0.2211 0.129 Uiso 1 1 calc R . .
Cl1 Cl 0.00778(15) 0.6854(4) 0.0158(3) 0.1043(13) Uani 1 1 d D . .
Cl2 Cl 0.27714(16) 0.8405(7) 0.1177(4) 0.159(3) Uani 1 1 d D . .
O7 O 0.0083(6) 0.706(2) -0.0808(7) 0.304(12) Uani 1 1 d D . .
O8 O -0.0159(5) 0.7459(18) 0.0723(10) 0.263(10) Uani 1 1 d D . .
O9 O -0.0077(8) 0.5635(13) 0.0220(14) 0.319(15) Uani 1 1 d D . .
O10 O 0.0454(4) 0.6673(16) 0.0485(17) 0.260(10) Uani 1 1 d D . .
O11 O 0.2681(6) 0.922(2) 0.0445(15) 0.41(2) Uani 1 1 d D . .
O12 O 0.3050(4) 0.900(2) 0.1722(13) 0.308(13) Uani 1 1 d D . .
O13 O 0.2431(3) 0.8241(17) 0.1666(9) 0.240(9) Uani 1 1 d D . .
O14 O 0.2909(7) 0.727(2) 0.079(3) 0.59(4) Uani 1 1 d D . .

loop_
_atom_site_aniso_label
_atom_site_aniso_U_11
_atom_site_aniso_U_22
_atom_site_aniso_U_33
_atom_site_aniso_U_23
_atom_site_aniso_U_13
_atom_site_aniso_U_12
Cu1 0.0815(10) 0.0890(11) 0.0384(7) 0.0252(8) 0.0115(8) 0.0436(8)
Ni1 0.0536(9) 0.0663(10) 0.0413(8) 0.0247(7) -0.0014(7) 0.0048(8)
Ni2 0.0476(7) 0.0534(8) 0.0356(7) 0.0131(7) -0.0024(7) 0.0079(7)
O1 0.086(6) 0.089(7) 0.040(5) 0.010(4) 0.002(4) 0.049(5)
O2 0.077(5) 0.088(6) 0.032(5) 0.026(4) 0.013(4) 0.035(4)
N1 0.082(7) 0.073(7) 0.032(5) 0.029(5) -0.001(5) 0.047(5)
N2 0.059(6) 0.069(7) 0.042(6) 0.021(5) 0.000(5) 0.040(5)
O3 0.086(6) 0.070(5) 0.023(4) 0.002(4) 0.004(4) 0.006(4)
O4 0.069(5) 0.050(5) 0.049(5) 0.017(4) 0.002(4) 0.011(4)
N3 0.072(7) 0.077(7) 0.061(6) 0.023(6) -0.003(6) 0.010(6)
N4 0.065(6) 0.074(7) 0.059(6) 0.027(6) -0.010(6) 0.001(5)
N5 0.081(7) 0.094(8) 0.046(6) 0.032(6) -0.006(6) -0.003(6)
N6 0.070(7) 0.079(8) 0.042(6) 0.017(5) -0.006(5) 0.013(6)
O5 0.066(5) 0.081(6) 0.051(5) 0.009(4) -0.009(4) 0.023(5)
O6 0.054(4) 0.073(5) 0.030(4) 0.018(3) 0.007(3) 0.018(4)
N7 0.040(5) 0.075(6) 0.048(6) -0.008(5) -0.011(5) 0.007(4)
N8 0.059(6) 0.064(6) 0.040(5) 0.010(5) 0.005(5) -0.001(5)
N9 0.059(5) 0.045(5) 0.042(6) 0.010(4) -0.006(4) 0.005(5)
N10 0.062(6) 0.045(6) 0.051(6) 0.010(5) 0.011(5) 0.013(5)
C1 0.066(8) 0.060(8) 0.043(7) 0.007(6) 0.010(6) 0.022(7)
C2 0.065(8) 0.047(7) 0.043(7) 0.021(5) 0.001(6) 0.027(6)
C6 0.053(7) 0.063(8) 0.038(7) 0.007(6) 0.006(6) 0.013(6)
C7 0.065(8) 0.055(8) 0.040(7) 0.018(6) -0.011(6) 0.025(6)
C3 0.120(11) 0.082(9) 0.032(6) 0.012(7) 0.013(7) 0.043(8)
C4 0.111(13) 0.168(16) 0.060(9) 0.015(10) 0.017(9) 0.072(12)
C5 0.075(8) 0.080(9) 0.041(7) 0.009(6) 0.009(6) 0.040(7)
C8 0.094(11) 0.081(10) 0.087(10) 0.033(8) -0.044(8) -0.017(9)
C9 0.089(10) 0.059(8) 0.106(12) 0.034(7) -0.027(8) 0.001(8)
C10 0.079(9) 0.086(9) 0.086(10) 0.026(9) 0.001(9) 0.030(8)
C11 0.062(8) 0.106(11) 0.074(9) 0.027(8) 0.021(7) 0.011(8)
C12 0.071(9) 0.105(12) 0.074(10) 0.013(8) -0.003(8) -0.023(9)
C13 0.132(15) 0.157(16) 0.060(10) -0.037(11) 0.017(10) -0.087(13)
C14 0.106(12) 0.108(12) 0.052(8) 0.000(7) -0.005(8) -0.028(10)
C15 0.096(11) 0.128(14) 0.038(8) 0.003(8) 0.001(7) 0.005(10)
C16 0.077(10) 0.121(13) 0.049(8) 0.035(9) 0.016(7) 0.020(10)
C17 0.084(10) 0.136(15) 0.058(9) 0.065(10) -0.010(8) -0.024(10)
C18 0.132(13) 0.106(12) 0.125(14) 0.061(10) -0.034(11) -0.059(11)
C19 0.102(12) 0.106(13) 0.106(12) -0.006(9) -0.055(10) 0.019(9)
C20 0.112(12) 0.053(9) 0.23(2) -0.011(12) -0.024(14) 0.017(8)
C21 0.181(18) 0.152(16) 0.046(9) -0.009(10) 0.003(10) -0.005(14)
C22 0.25(2) 0.120(15) 0.078(13) 0.040(10) 0.012(14) -0.039(16)
C23 0.172(18) 0.154(17) 0.099(13) -0.029(12) -0.003(12) -0.067(15)
C24 0.065(8) 0.053(8) 0.078(9) -0.007(7) -0.007(7) 0.005(6)
C25 0.085(9) 0.050(8) 0.066(8) -0.004(6) -0.002(7) 0.026(7)
C26 0.054(7) 0.062(8) 0.077(9) -0.002(7) 0.001(7) 0.013(6)
C27 0.044(6) 0.088(9) 0.053(8) 0.012(6) 0.007(5) 0.024(6)
C28 0.047(7) 0.092(10) 0.069(8) -0.001(7) -0.008(6) -0.011(7)
C29 0.098(11) 0.049(8) 0.069(9) 0.017(7) -0.014(8) -0.004(8)
C30 0.076(8) 0.061(8) 0.060(8) 0.013(6) -0.003(7) -0.007(7)
C31 0.062(8) 0.063(8) 0.033(6) 0.008(5) -0.004(5) 0.009(6)
C32 0.067(8) 0.083(10) 0.065(8) 0.024(7) 0.016(7) 0.000(8)
C33 0.094(10) 0.065(9) 0.072(9) -0.014(7) 0.016(8) -0.024(8)
C34 0.098(10) 0.078(10) 0.134(15) -0.022(9) -0.009(10) -0.019(9)
C35 0.109(12) 0.090(11) 0.081(10) -0.012(8) -0.015(9) 0.012(9)
C36 0.061(9) 0.099(11) 0.175(17) -0.023(10) 0.005(9) 0.031(8)
C37 0.126(12) 0.078(9) 0.041(7) 0.023(6) 0.014(7) 0.006(9)
C38 0.089(11) 0.112(13) 0.112(13) 0.020(10) 0.018(9) -0.027(10)
C39 0.134(13) 0.066(9) 0.058(8) 0.018(7) 0.022(8) 0.008(9)
Cl1 0.125(4) 0.109(3) 0.079(3) -0.018(2) 0.032(3) -0.010(3)
Cl2 0.106(4) 0.260(8) 0.111(4) 0.085(4) -0.011(3) -0.051(5)
O7 0.33(3) 0.49(3) 0.099(13) -0.040(17) 0.078(14) -0.02(2)
O8 0.36(2) 0.32(2) 0.114(11) -0.066(13) 0.076(14) 0.164(19)
O9 0.55(4) 0.197(19) 0.204(19) 0.102(16) -0.02(2) -0.12(2)
O10 0.179(16) 0.190(17) 0.41(3) 0.068(18) -0.046(19) -0.015(14)
O11 0.32(3) 0.55(5) 0.36(3) 0.35(4) -0.09(2) -0.18(3)
O12 0.121(14) 0.45(4) 0.35(3) 0.00(2) -0.023(16) -0.043(18)
O13 0.178(14) 0.39(3) 0.155(14) 0.088(14) 0.049(11) -0.130(16)
O14 0.20(3) 0.60(7) 0.98(12) -0.30(8) 0.06(4) 0.03(4)

loop_
_atom_type_symbol
_atom_type_description
_atom_type_scat_dispersion_real
_atom_type_scat_dispersion_imag
_atom_type_scat_source
C C 0.0033 0.0016 'International Tables Vol C Tables 4.2.6.8 and 6.1.1.4'
H H 0.0000 0.0000 'International Tables Vol C Tables 4.2.6.8 and 6.1.1.4'
N N 0.0061 0.0033 'International Tables Vol C Tables 4.2.6.8 and 6.1.1.4'
O O 0.0106 0.0060 'International Tables Vol C Tables 4.2.6.8 and 6.1.1.4'
Ni Ni 0.3393 1.1124 'International Tables Vol C Tables 4.2.6.8 and 6.1.1.4'
Cl Cl 0.1484 0.1585 'International Tables Vol C Tables 4.2.6.8 and 6.1.1.4'
Cu Cu 0.3201 1.2651 'International Tables Vol C Tables 4.2.6.8 and 6.1.1.4'

loop_
_geom_angle_atom_site_label_1
_geom_angle_atom_site_label_2
_geom_angle_atom_site_label_3
_geom_angle
_geom_angle_site_symmetry_1
_geom_angle_site_symmetry_3
_geom_angle_publ_flag
N1 Cu1 N2 93.3(3) . . ?
N1 Cu1 O2 178.6(4) . . ?
N2 Cu1 O2 85.5(3) . . ?
N1 Cu1 O1 84.5(3) . . ?
N2 Cu1 O1 171.8(5) . . ?
O2 Cu1 O1 96.8(3) . . ?
O4 Ni1 N6 170.5(3) . . ?
O4 Ni1 N4 87.2(3) . . ?
N6 Ni1 N4 101.5(4) . . ?
O4 Ni1 N5 87.6(4) . . ?
N6 Ni1 N5 89.5(4) . . ?
N4 Ni1 N5 84.7(4) . . ?
O4 Ni1 O3 80.5(3) . . ?
N6 Ni1 O3 91.2(3) . . ?
N4 Ni1 O3 166.5(3) . . ?
N5 Ni1 O3 100.0(4) . . ?
O4 Ni1 N3 99.3(3) . . ?
N6 Ni1 N3 84.5(4) . . ?
N4 Ni1 N3 90.9(4) . . ?
N5 Ni1 N3 171.7(4) . . ?
O3 Ni1 N3 85.8(3) . . ?
N8 Ni2 O6 168.0(3) . . ?
N8 Ni2 N10 102.6(4) . . ?
O6 Ni2 N10 89.2(3) . . ?
N8 Ni2 O5 89.3(3) . . ?
O6 Ni2 O5 78.8(3) . . ?
N10 Ni2 O5 168.0(3) . . ?
N8 Ni2 N7 90.2(3) . . ?
O6 Ni2 N7 89.0(3) . . ?
N10 Ni2 N7 84.0(4) . . ?
O5 Ni2 N7 97.2(3) . . ?
N8 Ni2 N9 85.5(3) . . ?
O6 Ni2 N9 96.5(3) . . ?
N10 Ni2 N9 90.9(3) . . ?
O5 Ni2 N9 88.9(3) . . ?
N7 Ni2 N9 172.5(3) . . ?
C1 O1 Cu1 113.4(7) . . ?
C7 O2 Cu1 110.3(7) . . ?
C2 N1 C3 118.5(9) . . ?
C2 N1 Cu1 113.7(7) . . ?
C3 N1 Cu1 127.7(7) . . ?
C6 N2 C5 117.8(9) . . ?
C6 N2 Cu1 112.1(7) . . ?
C5 N2 Cu1 130.1(7) . . ?
C1 O3 Ni1 111.7(7) . . ?
C2 O4 Ni1 111.9(7) . . ?
C17 N3 C8 114.6(11) . . ?
C17 N3 Ni1 105.8(8) . . ?
C8 N3 Ni1 119.9(8) . . ?
C10 N4 C11 114.0(11) . . ?
C10 N4 Ni1 114.1(7) . . ?
C11 N4 Ni1 102.5(7) . . ?
C12 N5 C13 115.8(12) . . ?
C12 N5 Ni1 104.2(8) . . ?
C13 N5 Ni1 120.0(8) . . ?
C15 N6 C16 115.6(11) . . ?
C15 N6 Ni1 117.3(7) . . ?
C16 N6 Ni1 101.9(7) . . ?
C7 O5 Ni2 113.0(8) . . ?
C6 O6 Ni2 112.5(6) . . ?
C33 N7 C24 115.0(9) . . ?
C33 N7 Ni2 105.3(6) . . ?
C24 N7 Ni2 120.8(7) . . ?
C27 N8 C26 109.3(8) . . ?
C27 N8 Ni2 103.5(6) . . ?
C26 N8 Ni2 119.3(7) . . ?
C28 N9 C29 113.2(9) . . ?
C28 N9 Ni2 103.0(6) . . ?
C29 N9 Ni2 121.8(7) . . ?
C31 N10 C32 113.8(9) . . ?
C31 N10 Ni2 118.8(6) . . ?
C32 N10 Ni2 104.3(7) . . ?
O3 C1 O1 127.9(11) . . ?
O3 C1 C2 116.9(10) . . ?
O1 C1 C2 115.2(10) . . ?
O4 C2 N1 127.7(10) . . ?
O4 C2 C1 119.1(9) . . ?
N1 C2 C1 113.2(9) . . ?
O6 C6 N2 128.8(10) . . ?
O6 C6 C7 117.2(9) . . ?
N2 C6 C7 113.9(9) . . ?
O5 C7 O2 124.6(11) . . ?
O5 C7 C6 117.7(10) . . ?
O2 C7 C6 117.7(9) . . ?
C4 C3 N1 110.7(10) . . ?
C3 C4 C5 125.8(14) . . ?
C4 C5 N2 111.3(9) . . ?
C9 C8 N3 109.7(11) . . ?
C9 C8 C19 112.4(13) . . ?
N3 C8 C19 109.6(11) . . ?
C9 C8 C18 108.7(11) . . ?
N3 C8 C18 110.2(13) . . ?
C19 C8 C18 106.2(11) . . ?
C8 C9 C10 120.5(10) . . ?
N4 C10 C9 113.4(11) . . ?
N4 C10 C20 111.6(11) . . ?
C9 C10 C20 111.8(11) . . ?
C12 C11 N4 107.2(10) . . ?
N5 C12 C11 111.3(11) . . ?
C14 C13 N5 111.0(14) . . ?
C14 C13 C23 108.9(13) . . ?
N5 C13 C23 109.3(13) . . ?
C14 C13 C22 110.2(14) . . ?
N5 C13 C22 109.0(12) . . ?
C23 C13 C22 108.4(15) . . ?
C13 C14 C15 119.2(12) . . ?
N6 C15 C14 113.5(12) . . ?
N6 C15 C21 113.5(12) . . ?
C14 C15 C21 108.0(12) . . ?
C17 C16 N6 114.0(12) . . ?
C16 C17 N3 108.5(11) . . ?
N7 C24 C35 111.7(10) . . ?
N7 C24 C25 109.4(9) . . ?
C35 C24 C25 111.0(10) . . ?
N7 C24 C34 113.7(10) . . ?
C35 C24 C34 103.9(11) . . ?
C25 C24 C34 106.9(10) . . ?
C26 C25 C24 118.8(9) . . ?
C36 C26 N8 111.6(10) . . ?
C36 C26 C25 111.0(10) . . ?
N8 C26 C25 109.0(9) . . ?
N8 C27 C28 110.2(9) . . ?
N9 C28 C27 112.2(9) . . ?
N9 C29 C39 106.6(10) . . ?
N9 C29 C30 111.1(9) . . ?
C39 C29 C30 108.7(10) . . ?
N9 C29 C38 112.6(11) . . ?
C39 C29 C38 106.6(10) . . ?
C30 C29 C38 110.9(10) . . ?
C31 C30 C29 121.1(10) . . ?
C30 C31 N10 110.4(9) . . ?
C30 C31 C37 110.7(9) . . ?
N10 C31 C37 112.2(9) . . ?
N10 C32 C33 109.4(9) . . ?
N7 C33 C32 111.2(10) . . ?
O8 Cl1 O7 122.1(13) . . ?
O8 Cl1 O9 99.7(14) . . ?
O7 Cl1 O9 102.3(12) . . ?
O8 Cl1 O10 116.8(14) . . ?
O7 Cl1 O10 109.6(14) . . ?
O9 Cl1 O10 102.3(13) . . ?
O13 Cl2 O11 104.9(10) . . ?
O13 Cl2 O12 112.0(10) . . ?
O11 Cl2 O12 107.0(11) . . ?
O13 Cl2 O14 112.4(12) . . ?
O11 Cl2 O14 108.7(13) . . ?
O12 Cl2 O14 111.3(11) . . ?

loop_
_geom_bond_atom_site_label_1
_geom_bond_atom_site_label_2
_geom_bond_distance
_geom_bond_site_symmetry_2
_geom_bond_publ_flag
Cu1 N1 1.896(8) . ?
Cu1 N2 1.917(9) . ?
Cu1 O2 1.951(7) . ?
Cu1 O1 1.957(8) . ?
Ni1 O4 2.062(7) . ?
Ni1 N6 2.094(9) . ?
Ni1 N4 2.102(9) . ?
Ni1 N5 2.135(10) . ?
Ni1 O3 2.152(8) . ?
Ni1 N3 2.153(10) . ?
Ni2 N8 2.072(8) . ?
Ni2 O6 2.074(7) . ?
Ni2 N10 2.113(8) . ?
Ni2 O5 2.117(8) . ?
Ni2 N7 2.157(8) . ?
Ni2 N9 2.163(8) . ?
O1 C1 1.243(12) . ?
O2 C7 1.264(11) . ?
N1 C2 1.315(12) . ?
N1 C3 1.464(13) . ?
N2 C6 1.308(13) . ?
N2 C5 1.460(12) . ?
O3 C1 1.238(12) . ?
O4 C2 1.277(11) . ?
N3 C17 1.489(14) . ?
N3 C8 1.510(16) . ?
N4 C10 1.474(16) . ?
N4 C11 1.509(14) . ?
N5 C12 1.440(15) . ?
N5 C13 1.509(17) . ?
N6 C15 1.476(16) . ?
N6 C16 1.512(15) . ?
O5 C7 1.219(11) . ?
O6 C6 1.273(11) . ?
N7 C33 1.461(14) . ?
N7 C24 1.500(14) . ?
N8 C27 1.459(12) . ?
N8 C26 1.512(13) . ?
N9 C28 1.487(13) . ?
N9 C29 1.489(14) . ?
N10 C31 1.469(13) . ?
N10 C32 1.476(14) . ?
C1 C2 1.542(14) . ?
C6 C7 1.506(14) . ?
C3 C4 1.439(16) . ?
C4 C5 1.439(15) . ?
C8 C9 1.486(17) . ?
C8 C19 1.535(17) . ?
C8 C18 1.543(17) . ?
C9 C10 1.486(16) . ?
C10 C20 1.594(17) . ?
C11 C12 1.490(18) . ?
C13 C14 1.479(19) . ?
C13 C23 1.63(2) . ?
C13 C22 1.64(2) . ?
C14 C15 1.481(18) . ?
C15 C21 1.546(17) . ?
C16 C17 1.422(18) . ?
C24 C35 1.508(16) . ?
C24 C25 1.533(15) . ?
C24 C34 1.543(16) . ?
C25 C26 1.533(15) . ?
C26 C36 1.476(14) . ?
C27 C28 1.487(14) . ?
C29 C39 1.539(16) . ?
C29 C30 1.540(16) . ?
C29 C38 1.543(17) . ?
C30 C31 1.463(14) . ?
C31 C37 1.518(13) . ?
C32 C33 1.506(15) . ?
Cl1 O8 1.337(8) . ?
Cl1 O7 1.408(9) . ?
Cl1 O9 1.422(9) . ?
Cl1 O10 1.426(9) . ?
Cl2 O13 1.406(8) . ?
Cl2 O11 1.409(9) . ?
Cl2 O12 1.413(9) . ?
Cl2 O14 1.423(9) . ?
